data_7051373
loop_
_publ_author_name
'Visseaux, Marc'
'Barbier-Baudry, Denise'
'Blacque, Olivier'
'Hafid, Abderrafia'
'Richard, Philippe'
'Weber, Frank'

_publ_section_title
;
 New base-free metallocenes of samarium and neodymium, an approach
 of the stereoelectronic control in organolanthanide chemistry
;
_journal_issue 12
_journal_name_full 'New Journal of Chemistry'
_journal_page_first 939
_journal_page_last 942
_journal_paper_doi 10.1039/B006834I
_journal_volume 24
_journal_year 2000
_chemical_formula_moiety 'C25 H37 Sm'
_chemical_formula_sum 'C25 H37 Sm'
_chemical_formula_weight 487.90
_space_group_IT_number 14
_symmetry_cell_setting monoclinic
_symmetry_space_group_name_Hall '-P 2yn'
_symmetry_space_group_name_H-M 'P 1 21/n 1'
_cell_angle_alpha 90.00
_cell_angle_beta 112.641(10)
_cell_angle_gamma 90.00
_cell_formula_units_Z 4
_cell_length_a 8.498(2)
_cell_length_b 28.893(5)
_cell_length_c 10.2650(10)
_cell_measurement_temperature 296(2)
_cell_volume 2326.2(7)
_diffrn_ambient_temperature 296(2)
_exptl_crystal_density_diffrn 1.393
_cod_original_sg_symbol_H-M 'P 21/n'
_cod_database_code 7051373

loop_
_symmetry_equiv_pos_as_xyz
'x, y, z'
'-x+1/2, y+1/2, -z+1/2'
'-x, -y, -z'
'x-1/2, -y-1/2, z-1/2'

loop_
_atom_site_aniso_label
_atom_site_aniso_U_11
_atom_site_aniso_U_22
_atom_site_aniso_U_33
_atom_site_aniso_U_23
_atom_site_aniso_U_13
_atom_site_aniso_U_12
Sm1 0.0717(2) 0.0545(2) 0.0415(2) 0.00617(14) 0.01176(12) 0.0113(2)
C1 0.046(3) 0.062(3) 0.044(3) 0.001(2) 0.008(2) -0.009(2)
C2 0.047(3) 0.059(3) 0.037(2) 0.010(2) 0.011(2) -0.007(2)
C3 0.046(3) 0.059(3) 0.047(3) 0.013(2) 0.013(2) 0.000(2)
C4 0.058(3) 0.051(3) 0.065(3) 0.015(3) 0.026(3) 0.012(3)
C5 0.057(3) 0.049(3) 0.056(3) 0.000(2) 0.013(2) -0.004(2)
C6 0.053(3) 0.084(4) 0.044(3) -0.014(3) 0.014(2) -0.023(3)
C7 0.077(4) 0.099(5) 0.057(4) -0.020(3) 0.020(3) -0.008(4)
C8 0.100(5) 0.157(7) 0.041(3) -0.002(4) 0.015(3) 0.028(5)
C9 0.044(3) 0.086(4) 0.069(4) 0.003(3) 0.016(3) -0.004(3)
C10 0.076(4) 0.101(6) 0.093(5) 0.015(4) 0.022(4) -0.026(4)
C11 0.055(4) 0.115(6) 0.080(4) 0.021(4) 0.008(3) 0.002(4)
C12 0.104(5) 0.076(4) 0.092(5) -0.002(4) 0.049(4) 0.028(4)
C13 0.120(6) 0.125(7) 0.072(5) -0.029(5) 0.030(4) 0.037(5)
C14 0.126(6) 0.072(5) 0.130(7) -0.012(5) 0.032(6) 0.037(5)
C15 0.076(4) 0.067(4) 0.076(4) -0.014(3) 0.024(3) -0.015(3)
C16 0.109(6) 0.106(7) 0.183(10) -0.066(7) -0.057(6) -0.010(5)
C17 0.152(9) 0.119(8) 0.172(10) 0.048(7) -0.016(7) -0.079(7)
C18 0.161(12) 0.152(12) 0.128(10) 0.083(9) 0.083(9) 0.111(10)
C19 0.216(14) 0.082(7) 0.092(6) 0.013(6) 0.060(10) 0.064(9)
C20 0.190(13) 0.056(5) 0.111(9) 0.021(5) 0.013(8) -0.007(6)
C21 0.125(8) 0.128(10) 0.134(9) 0.073(8) 0.040(8) -0.002(7)
C22 0.166(11) 0.154(11) 0.083(7) 0.056(7) 0.074(7) 0.054(8)
C23 0.191(12) 0.125(9) 0.041(4) 0.005(4) 0.011(7) 0.023(9)
C24 0.113(9) 0.144(10) 0.098(8) 0.036(7) -0.039(6) -0.017(8)
C25 0.077(6) 0.187(13) 0.147(10) 0.112(10) 0.021(7) 0.052(8)

loop_
_atom_site_label
_atom_site_type_symbol
_atom_site_fract_x
_atom_site_fract_y
_atom_site_fract_z
_atom_site_U_iso_or_equiv
_atom_site_thermal_displace_type
_atom_site_occupancy
_atom_site_calc_flag
_atom_site_refinement_flags
_atom_site_disorder_group
Sm1 Sm 0.07320(4) 0.843156(10) 0.28842(3) 0.05892(13) Uani 1 d . .
C1 C 0.0974(6) 0.9008(2) 0.0931(5) 0.0532(13) Uani 1 d . .
H1 H 0.1979(6) 0.8990(2) 0.0774(5) 0.069 Uiso 1 calc R .
C2 C -0.0510(6) 0.8740(2) 0.0215(5) 0.0492(12) Uani 1 d . .
C3 C -0.1715(6) 0.8873(2) 0.0767(5) 0.0525(12) Uani 1 d . .
C4 C -0.0997(7) 0.9215(2) 0.1806(6) 0.0570(13) Uani 1 d . .
C5 C 0.0705(7) 0.9304(2) 0.1902(6) 0.0562(13) Uani 1 d . .
C6 C -0.0763(7) 0.8409(2) -0.0992(5) 0.0617(15) Uani 1 d . .
H6 H -0.1507(7) 0.8158(2) -0.0930(5) 0.080 Uiso 1 calc R .
C7 C 0.0876(8) 0.8193(2) -0.0963(7) 0.080(2) Uani 1 d . .
H7A H 0.0625(8) 0.7989(2) -0.1754(7) 0.104 Uiso 1 calc R .
H7B H 0.1407(8) 0.8022(2) -0.0102(7) 0.104 Uiso 1 calc R .
H7C H 0.1633(8) 0.8433(2) -0.1014(7) 0.104 Uiso 1 calc R .
C8 C -0.1655(10) 0.8652(3) -0.2393(6) 0.103(3) Uani 1 d . .
H8A H -0.1808(10) 0.8440(3) -0.3151(6) 0.134 Uiso 1 calc R .
H8B H -0.0975(10) 0.8909(3) -0.2462(6) 0.134 Uiso 1 calc R .
H8C H -0.2747(10) 0.8763(3) -0.2454(6) 0.134 Uiso 1 calc R .
C9 C -0.3539(7) 0.8673(2) 0.0209(6) 0.068(2) Uani 1 d . .
H9 H -0.3534(7) 0.8447(2) -0.0502(6) 0.089 Uiso 1 calc R .
C10 C -0.3989(9) 0.8395(2) 0.1210(8) 0.093(2) Uani 1 d . .
H10A H -0.3077(9) 0.8184(2) 0.1694(8) 0.121 Uiso 1 calc R .
H10B H -0.5011(9) 0.8223(2) 0.0708(8) 0.121 Uiso 1 calc R .
H10C H -0.4174(9) 0.8595(2) 0.1883(8) 0.121 Uiso 1 calc R .
C11 C -0.4858(7) 0.9019(2) -0.0626(7) 0.089(2) Uani 1 d . .
H11A H -0.4456(7) 0.9184(2) -0.1250(7) 0.115 Uiso 1 calc R .
H11B H -0.5062(7) 0.9233(2) 0.0006(7) 0.115 Uiso 1 calc R .
H11C H -0.5899(7) 0.8861(2) -0.1170(7) 0.115 Uiso 1 calc R .
C12 C -0.1904(10) 0.9462(2) 0.2629(8) 0.087(2) Uani 1 d . .
H12 H -0.3033(10) 0.9317(2) 0.2273(8) 0.113 Uiso 1 calc R .
C13 C -0.1239(10) 0.9356(3) 0.4161(7) 0.108(3) Uani 1 d . .
H13A H -0.1028(10) 0.9030(3) 0.4301(7) 0.140 Uiso 1 calc R .
H13B H -0.2064(10) 0.9448(3) 0.4539(7) 0.140 Uiso 1 calc R .
H13C H -0.0196(10) 0.9523(3) 0.4634(7) 0.140 Uiso 1 calc R .
C14 C -0.2294(11) 0.9956(2) 0.2243(10) 0.114(3) Uani 1 d . .
H14A H -0.2713(11) 0.9988(2) 0.1235(10) 0.149 Uiso 1 calc R .
H14B H -0.1277(11) 1.0137(2) 0.2669(10) 0.149 Uiso 1 calc R .
H14C H -0.3145(11) 1.0061(2) 0.2574(10) 0.149 Uiso 1 calc R .
C15 C 0.1959(8) 0.9660(2) 0.2765(7) 0.075(2) Uani 1 d . .
H15 H 0.1505(8) 0.9802(2) 0.3415(7) 0.097 Uiso 1 calc R .
C16 C 0.3669(11) 0.9478(3) 0.3601(11) 0.167(5) Uani 1 d . .
H16A H 0.3581(11) 0.9237(3) 0.4212(11) 0.217 Uiso 1 calc R .
H16B H 0.4372(11) 0.9723(3) 0.4159(11) 0.217 Uiso 1 calc R .
H16C H 0.4169(11) 0.9356(3) 0.2979(11) 0.217 Uiso 1 calc R .
C17 C 0.2181(13) 1.0032(3) 0.1844(11) 0.171(5) Uani 1 d . .
H17A H 0.1089(13) 1.0161(3) 0.1278(11) 0.223 Uiso 1 calc R .
H17B H 0.2697(13) 0.9905(3) 0.1240(11) 0.223 Uiso 1 calc R .
H17C H 0.2901(13) 1.0271(3) 0.2420(11) 0.223 Uiso 1 calc R .
C18 C 0.3009(21) 0.7834(5) 0.3019(15) 0.139(5) Uani 1 d . .
H18 H 0.3648(21) 0.7779(5) 0.2475(15) 0.180 Uiso 1 calc R .
C19 C 0.1477(24) 0.7592(4) 0.2548(11) 0.130(4) Uani 1 d . .
H19 H 0.1339(24) 0.7407(4) 0.1770(11) 0.169 Uiso 1 calc R .
C20 C 0.0150(19) 0.7561(3) 0.2942(13) 0.133(4) Uani 1 d . .
H20 H -0.0696(19) 0.7367(3) 0.2350(13) 0.173 Uiso 1 calc R .
C21 C -0.0276(14) 0.7739(5) 0.3977(16) 0.132(4) Uani 1 d . .
H21 H -0.1320(14) 0.7630(5) 0.3944(16) 0.171 Uiso 1 calc R .
C22 C 0.0467(19) 0.8042(5) 0.5060(13) 0.126(4) Uani 1 d . .
H22 H -0.0200(19) 0.8091(5) 0.5583(13) 0.164 Uiso 1 calc R .
C23 C 0.1933(23) 0.8289(4) 0.5564(8) 0.129(4) Uani 1 d . .
H23 H 0.2011(23) 0.8469(4) 0.6338(8) 0.168 Uiso 1 calc R .
C24 C 0.3317(18) 0.8341(4) 0.5226(14) 0.142(5) Uani 1 d . .
H24 H 0.4121(18) 0.8545(4) 0.5816(14) 0.185 Uiso 1 calc R .
C25 C 0.3803(12) 0.8143(6) 0.4136(18) 0.143(5) Uani 1 d . .
H25 H 0.4867(12) 0.8242(6) 0.4188(18) 0.186 Uiso 1 calc R .

loop_
_geom_bond_atom_site_label_1
_geom_bond_atom_site_label_2
_geom_bond_distance
_geom_bond_site_symmetry_2
_geom_bond_publ_flag
Sm1 C18 2.557(9) . ?
Sm1 C19 2.563(9) . ?
Sm1 C25 2.564(8) . ?
Sm1 C20 2.568(9) . ?
Sm1 C24 2.570(8) . ?
Sm1 C23 2.572(8) . ?
Sm1 C22 2.587(8) . ?
Sm1 C21 2.595(9) . ?
Sm1 C1 2.675(5) . ?
Sm1 C2 2.681(4) . ?
Sm1 C3 2.682(5) . ?
Sm1 C4 2.694(5) . ?
C1 C5 1.396(7) . ?
C1 C2 1.421(7) . ?
C2 C3 1.402(7) . ?
C2 C6 1.514(7) . ?
C3 C4 1.409(7) . ?
C3 C9 1.544(7) . ?
C4 C5 1.434(7) . ?
C4 C12 1.521(8) . ?
C5 C15 1.502(8) . ?
C6 C7 1.515(8) . ?
C6 C8 1.516(8) . ?
C9 C10 1.466(9) . ?
C9 C11 1.501(8) . ?
C12 C13 1.483(9) . ?
C12 C14 1.484(10) . ?
C15 C16 1.471(10) . ?
C15 C17 1.491(10) . ?
C18 C19 1.39(2) . ?
C18 C25 1.40(2) . ?
C19 C20 1.340(15) . ?
C20 C21 1.349(14) . ?
C21 C22 1.363(15) . ?
C22 C23 1.35(2) . ?
C23 C24 1.36(2) . ?
C24 C25 1.45(2) . ?
